data_7116550
loop_
_publ_author_name
'Keith Searles'
'Patrick J. Carroll'
'Chun-Hsing Chen'
'Maren Pink'
'Daniel J. Mindiola'

_publ_section_title
;
 Niobium-nitrides derived from nitrogen splitting
;
_journal_name_full Chem.Commun.
_journal_page_first 3526
_journal_paper_doi 10.1039/C4cc09563D
_journal_volume 51
_journal_year 2015
_chemical_formula_moiety 'C92 H94 Cl2 Nb1 O4'
_chemical_formula_sum 'C92 H94 Cl2 Nb O4'
_chemical_formula_weight 1427.57
_space_group_IT_number 14
_symmetry_cell_setting monoclinic
_symmetry_space_group_name_Hall '-P 2yn'
_symmetry_space_group_name_H-M 'P 1 21/n 1'
_atom_sites_solution_hydrogens difmap
_atom_sites_solution_primary other
_audit_creation_date 12-09-19
_audit_creation_method CRYSTALS_ver_14.40
_audit_update_record
;
2014-11-04 deposited with the CCDC.
2015-01-07 downloaded from the CCDC.
;
_cell_angle_alpha 90
_cell_angle_beta 111.412(2)
_cell_angle_gamma 90
_cell_formula_units_Z 2
_cell_length_a 15.8132(5)
_cell_length_b 14.3842(4)
_cell_length_c 17.9838(5)
_cell_measurement_reflns_used 0
_cell_measurement_temperature 293
_cell_measurement_theta_max 0
_cell_measurement_theta_min 0
_cell_volume 3808.3(2)
_computing_cell_refinement 'USER DEFINED CELL REFINEMENT'
_computing_data_collection 'USER DEFINED DATA COLLECTION'
_computing_data_reduction 'USER DEFINED DATA REDUCTION'
_computing_molecular_graphics 'CAMERON (Watkin et al., 1996)'
_computing_publication_material 'CRYSTALS (Betteridge et al., 2003)'
_computing_structure_refinement 'CRYSTALS (Betteridge et al., 2003)'
_computing_structure_solution 'Superflip (Palatinus & Chapuis, 2007)'
_diffrn_ambient_temperature 293
_diffrn_measured_fraction_theta_full 0.999
_diffrn_measured_fraction_theta_max 0.999
_diffrn_measurement_device Serial
_diffrn_measurement_device_type Unknown
_diffrn_measurement_method \w/2\q
_diffrn_radiation_monochromator graphite
_diffrn_radiation_type 'Mo K\a'
_diffrn_radiation_wavelength 0.71073
_diffrn_reflns_av_R_equivalents 0.030
_diffrn_reflns_limit_h_max 19
_diffrn_reflns_limit_h_min -22
_diffrn_reflns_limit_k_max 20
_diffrn_reflns_limit_k_min -19
_diffrn_reflns_limit_l_max 25
_diffrn_reflns_limit_l_min -25
_diffrn_reflns_number 44469
_diffrn_reflns_theta_full 30.087
_diffrn_reflns_theta_max 30.087
_diffrn_reflns_theta_min 1.471
_diffrn_standards_number 0
_exptl_absorpt_coefficient_mu 0.280
_exptl_absorpt_correction_type none
_exptl_crystal_density_diffrn 1.245
_exptl_crystal_density_method 'not measured'
_exptl_crystal_F_000 1506
_refine_diff_density_max 0.59
_refine_diff_density_min -0.36
_refine_ls_extinction_method None
_refine_ls_goodness_of_fit_ref 1.0538
_refine_ls_hydrogen_treatment noref
_refine_ls_matrix_type full
_refine_ls_number_parameters 467
_refine_ls_number_reflns 11154
_refine_ls_number_restraints 12
_refine_ls_R_factor_all 0.0409
_refine_ls_R_factor_gt 0.0324
_refine_ls_shift/su_max 0.0014214
_refine_ls_shift/su_mean 0.0000517
_refine_ls_structure_factor_coef Fsqd
_refine_ls_weighting_details
;
 Method= Modified Sheldrick 
 w=1/[\s^2^(F^2^) + ( 0.04P)^2^ + 2.01P] 
 ,where P=(max(Fo^2^,0) + 2Fc^2^)/3 
;
_refine_ls_weighting_scheme calc
_refine_ls_wR_factor_all 0.0880
_refine_ls_wR_factor_gt 0.0755
_refine_ls_wR_factor_ref 0.0877
_reflns_limit_h_max 20
_reflns_limit_h_min -22
_reflns_limit_k_max 20
_reflns_limit_k_min 0
_reflns_limit_l_max 25
_reflns_limit_l_min 0
_reflns_number_gt 9638
_reflns_number_total 11194
_reflns_threshold_expression I>2.0\s(I)
_oxford_diffrn_Wilson_B_factor 0.00
_oxford_diffrn_Wilson_scale 0.00
_oxford_refine_ls_r_factor_ref 0.0409
_oxford_refine_ls_scale 0.087104(13)
_oxford_reflns_number_all 11164
_oxford_reflns_threshold_expression_ref I>0.0\s(I)
_oxford_structure_analysis_title '12108 in P2(1)/n'
_cod_data_source_file c4cc09563d2.cif
_cod_data_source_block 12108
_cod_depositor_comments
;
The following automatic conversions were performed:

'_atom_sites_solution_primary' value 'Other' changed to 'other'
according to the built-in table from CIF Core dictionary named
'cif_core.dic' version 2.4.1 from 2010-06-29.

Automatic conversion script
Id: cif_fix_values 2827 2014-09-09 07:05:25Z andrius 
;
_cod_original_sg_symbol_H-M 'P 21/n '
_cod_original_formula_sum 'C92 H94 Cl2 Nb1 O4'
_cod_database_code 7116550

loop_
_symmetry_equiv_pos_as_xyz
x,y,z
-x,-y,-z
x+1/2,-y+1/2,z+1/2
-x+1/2,y+1/2,-z+1/2

loop_
_atom_site_label
_atom_site_type_symbol
_atom_site_fract_x
_atom_site_fract_y
_atom_site_fract_z
_atom_site_U_iso_or_equiv
_atom_site_occupancy
_atom_site_adp_type
_atom_site_refinement_flags_posn
_atom_site_refinement_flags_adp
_atom_site_refinement_flags_occupancy
_atom_site_disorder_group
Nb1 Nb 0.5000 0.5000 1.0000 0.0144 1.0000 Uani S . . .
Cl2 Cl 0.53245(2) 0.44075(2) 0.884973(17) 0.0218 1.0000 Uani . . . .
O1 O 0.37405(6) 0.51011(6) 0.93486(5) 0.0155 1.0000 Uani . . . .
O2 O 0.51339(6) 0.64530(7) 0.97419(6) 0.0219 1.0000 Uani . . . .
C1 C 0.28607(8) 0.53039(9) 0.88863(7) 0.0145 1.0000 Uani . . . .
C2 C 0.26323(8) 0.55091(9) 0.80682(7) 0.0157 1.0000 Uani . . . .
C3 C 0.17361(9) 0.57302(9) 0.76120(7) 0.0183 1.0000 Uani . . . .
C4 C 0.10493(8) 0.57672(9) 0.79276(7) 0.0180 1.0000 Uani . . . .
C5 C 0.12953(9) 0.55455(9) 0.87324(7) 0.0188 1.0000 Uani . . . .
C6 C 0.21839(8) 0.53082(9) 0.92211(7) 0.0158 1.0000 Uani . . . .
C7 C 0.33528(8) 0.54867(9) 0.76923(7) 0.0167 1.0000 Uani . . . .
C8 C 0.37436(9) 0.64349(10) 0.76141(7) 0.0197 1.0000 Uani . . . .
C9 C 0.46291(10) 0.64608(11) 0.76161(9) 0.0280 1.0000 Uani . . . .
C10 C 0.50123(12) 0.72992(13) 0.75177(10) 0.0354 1.0000 Uani . . . .
C11 C 0.45204(12) 0.81162(12) 0.74076(9) 0.0341 1.0000 Uani . . . .
C12 C 0.36540(12) 0.80992(11) 0.74116(10) 0.0330 1.0000 Uani . . . .
C13 C 0.32652(10) 0.72616(10) 0.75163(9) 0.0262 1.0000 Uani . . . .
C14 C 0.30264(9) 0.49574(9) 0.69005(7) 0.0183 1.0000 Uani . . . .
C15 C 0.26875(12) 0.53991(11) 0.61613(8) 0.0293 1.0000 Uani . . . .
C16 C 0.24053(14) 0.48853(13) 0.54581(9) 0.0398 1.0000 Uani . . . .
C17 C 0.24602(13) 0.39276(13) 0.54849(9) 0.0368 1.0000 Uani . . . .
C18 C 0.28021(12) 0.34783(11) 0.62132(10) 0.0324 1.0000 Uani . . . .
C19 C 0.30822(10) 0.39951(10) 0.69161(8) 0.0251 1.0000 Uani . . . .
C20 C 0.00909(9) 0.60890(10) 0.74079(8) 0.0228 1.0000 Uani . . . .
C21 C 0.01398(11) 0.71177(12) 0.71966(11) 0.0375 1.0000 Uani . . . .
C22 C -0.02717(11) 0.55301(13) 0.66279(10) 0.0354 1.0000 Uani . . . .
C23 C -0.05787(10) 0.59938(15) 0.78348(10) 0.0394 1.0000 Uani . . . .
C24 C 0.23917(8) 0.50759(9) 1.00987(7) 0.0171 1.0000 Uani . . . .
C25 C 0.19757(9) 0.58086(10) 1.04754(7) 0.0199 1.0000 Uani . . . .
C26 C 0.11522(10) 0.56716(11) 1.05762(9) 0.0285 1.0000 Uani . . . .
C27 C 0.07786(12) 0.63715(13) 1.08929(11) 0.0391 1.0000 Uani . . . .
C28 C 0.12231(15) 0.72069(13) 1.11187(12) 0.0441 1.0000 Uani . . . .
C29 C 0.20519(14) 0.73448(12) 1.10387(11) 0.0388 1.0000 Uani . . . .
C30 C 0.24212(11) 0.66521(11) 1.07142(9) 0.0279 1.0000 Uani . . . .
C31 C 0.21312(9) 0.40924(10) 1.02466(8) 0.0210 1.0000 Uani . . . .
C32 C 0.16987(10) 0.34710(11) 0.96390(9) 0.0265 1.0000 Uani . . . .
C33 C 0.14906(12) 0.25704(12) 0.98039(11) 0.0368 1.0000 Uani . . . .
C34 C 0.17139(14) 0.22849(12) 1.05846(12) 0.0422 1.0000 Uani . . . .
C35 C 0.21547(14) 0.28930(13) 1.12000(11) 0.0408 1.0000 Uani . . . .
C36 C 0.23658(11) 0.37874(11) 1.10380(9) 0.0302 1.0000 Uani . . . .
C37 C 0.44978(11) 0.71918(11) 0.97508(10) 0.0325 1.0000 Uani . . . .
C38 C 0.4865(2) 0.8066(2) 0.9578(2) 0.0325 0.682(8) Uani . U P 2
C39 C 0.5880(3) 0.7891(3) 0.9932(3) 0.0453 0.682(8) Uani . U P 2
C40 C 0.59772(11) 0.68570(13) 0.97462(12) 0.0400 1.0000 Uani . . . .
C41 C 0.61773(19) 0.53175(15) 0.60000(13) 0.0558 1.0000 Uani . . . .
C42 C 0.70045(16) 0.50341(15) 0.65400(14) 0.0517 1.0000 Uani . . . .
C43 C 0.70386(15) 0.44726(15) 0.71719(12) 0.0485 1.0000 Uani . . . .
C44 C 0.62553(17) 0.41909(16) 0.72541(12) 0.0508 1.0000 Uani . . . .
C45 C 0.54344(16) 0.44738(17) 0.67190(14) 0.0551 1.0000 Uani . . . .
C46 C 0.53933(17) 0.50366(16) 0.60904(14) 0.0553 1.0000 Uani . . . .
C381 C 0.5154(7) 0.8046(5) 0.9943(6) 0.0450 0.318(8) Uani . U P 1
C391 C 0.5873(7) 0.7855(6) 0.9591(6) 0.0361 0.318(8) Uani . U P 1
H31 H 0.1584 0.5860 0.7060 0.0211 1.0000 Uiso . . . .
H51 H 0.0839 0.5559 0.8963 0.0222 1.0000 Uiso . . . .
H71 H 0.3845 0.5132 0.8050 0.0197 1.0000 Uiso . . . .
H91 H 0.4973 0.5891 0.7679 0.0331 1.0000 Uiso . . . .
H101 H 0.5627 0.7320 0.7531 0.0429 1.0000 Uiso . . . .
H111 H 0.4788 0.8690 0.7325 0.0398 1.0000 Uiso . . . .
H121 H 0.3317 0.8669 0.7348 0.0406 1.0000 Uiso . . . .
H131 H 0.2659 0.7247 0.7516 0.0317 1.0000 Uiso . . . .
H151 H 0.2651 0.6057 0.6137 0.0344 1.0000 Uiso . . . .
H161 H 0.2193 0.5193 0.4955 0.0481 1.0000 Uiso . . . .
H171 H 0.2231 0.3576 0.5002 0.0429 1.0000 Uiso . . . .
H181 H 0.2856 0.2813 0.6242 0.0373 1.0000 Uiso . . . .
H191 H 0.3312 0.3684 0.7417 0.0305 1.0000 Uiso . . . .
H211 H -0.0448 0.7334 0.6871 0.0455 1.0000 Uiso . . . .
H212 H 0.0367 0.7482 0.7666 0.0455 1.0000 Uiso . . . .
H213 H 0.0537 0.7181 0.6904 0.0455 1.0000 Uiso . . . .
H221 H -0.0867 0.5731 0.6301 0.0438 1.0000 Uiso . . . .
H222 H -0.0294 0.4882 0.6737 0.0438 1.0000 Uiso . . . .
H223 H 0.0120 0.5608 0.6329 0.0438 1.0000 Uiso . . . .
H231 H -0.1162 0.6206 0.7496 0.0496 1.0000 Uiso . . . .
H232 H -0.0377 0.6359 0.8311 0.0496 1.0000 Uiso . . . .
H233 H -0.0615 0.5362 0.7970 0.0496 1.0000 Uiso . . . .
H241 H 0.3034 0.5121 1.0363 0.0204 1.0000 Uiso . . . .
H261 H 0.0851 0.5091 1.0430 0.0335 1.0000 Uiso . . . .
H271 H 0.0204 0.6268 1.0942 0.0472 1.0000 Uiso . . . .
H281 H 0.0979 0.7702 1.1343 0.0521 1.0000 Uiso . . . .
H291 H 0.2365 0.7919 1.1197 0.0450 1.0000 Uiso . . . .
H301 H 0.2994 0.6755 1.0659 0.0322 1.0000 Uiso . . . .
H321 H 0.1543 0.3663 0.9095 0.0308 1.0000 Uiso . . . .
H331 H 0.1189 0.2153 0.9375 0.0428 1.0000 Uiso . . . .
H341 H 0.1556 0.1665 1.0697 0.0492 1.0000 Uiso . . . .
H351 H 0.2323 0.2695 1.1741 0.0491 1.0000 Uiso . . . .
H361 H 0.2661 0.4205 1.1468 0.0354 1.0000 Uiso . . . .
H381 H 0.4706 0.8578 0.9845 0.0420 0.682(8) Uiso . . P 2
H382 H 0.4662 0.8184 0.9029 0.0420 0.682(8) Uiso . . P 2
H391 H 0.6098 0.8012 1.0482 0.0581 0.682(8) Uiso . . P 2
H392 H 0.6163 0.8298 0.9672 0.0581 0.682(8) Uiso . . P 2
H411 H 0.6164 0.5703 0.5568 0.0666 1.0000 Uiso . . . .
H421 H 0.7546 0.5228 0.6470 0.0585 1.0000 Uiso . . . .
H431 H 0.7614 0.4283 0.7550 0.0557 1.0000 Uiso . . . .
H441 H 0.6275 0.3802 0.7685 0.0621 1.0000 Uiso . . . .
H451 H 0.4887 0.4257 0.6769 0.0659 1.0000 Uiso . . . .
H461 H 0.4815 0.5238 0.5733 0.0663 1.0000 Uiso . . . .
H3811 H 0.5447 0.8147 1.0514 0.0517 0.318(8) Uiso . . P 1
H3812 H 0.4852 0.8610 0.9714 0.0517 0.318(8) Uiso . . P 1
H3911 H 0.6476 0.8178 0.9900 0.0463 0.318(8) Uiso . . P 1
H3912 H 0.5736 0.8032 0.9059 0.0463 0.318(8) Uiso . . P 1
H371 H 0.4443 0.7219 1.0260 0.0396 0.682(8) Uiso . . P 2
H372 H 0.3915 0.7074 0.9353 0.0396 0.682(8) Uiso . . P 2
H401 H 0.6489 0.6583 1.0147 0.0494 0.682(8) Uiso . . P 2
H402 H 0.6036 0.6783 0.9239 0.0494 0.682(8) Uiso . . P 2
H403 H 0.6444 0.6749 1.0250 0.0494 0.318(8) Uiso . . P 1
H404 H 0.6140 0.6566 0.9339 0.0494 0.318(8) Uiso . . P 1
H373 H 0.4249 0.7089 1.0153 0.0396 0.318(8) Uiso . . P 1
H374 H 0.4016 0.7255 0.9247 0.0396 0.318(8) Uiso . . P 1

loop_
_atom_site_aniso_label
_atom_site_aniso_U_11
_atom_site_aniso_U_22
_atom_site_aniso_U_33
_atom_site_aniso_U_23
_atom_site_aniso_U_13
_atom_site_aniso_U_12
Nb1 0.01108(7) 0.01855(8) 0.01222(7) -0.00082(5) 0.00278(5) 0.00157(6)
Cl2 0.01760(14) 0.03176(17) 0.01502(13) -0.00384(11) 0.00478(10) 0.00511(12)
O1 0.0120(4) 0.0206(5) 0.0129(4) 0.0006(3) 0.0034(3) 0.0024(3)
O2 0.0180(4) 0.0197(5) 0.0285(5) 0.0010(4) 0.0090(4) 0.0021(4)
C1 0.0129(5) 0.0150(5) 0.0145(5) 0.0005(4) 0.0036(4) 0.0007(4)
C2 0.0156(5) 0.0166(6) 0.0143(5) 0.0015(4) 0.0050(4) 0.0001(4)
C3 0.0176(6) 0.0209(6) 0.0142(5) 0.0034(4) 0.0032(4) 0.0019(5)
C4 0.0143(5) 0.0188(6) 0.0178(5) 0.0020(4) 0.0023(4) 0.0018(4)
C5 0.0145(6) 0.0231(6) 0.0187(6) 0.0018(5) 0.0058(4) 0.0019(5)
C6 0.0143(5) 0.0183(6) 0.0141(5) 0.0011(4) 0.0041(4) 0.0006(4)
C7 0.0158(5) 0.0210(6) 0.0134(5) 0.0021(4) 0.0053(4) 0.0011(5)
C8 0.0219(6) 0.0237(7) 0.0146(5) -0.0001(5) 0.0079(5) -0.0020(5)
C9 0.0256(7) 0.0315(8) 0.0297(7) 0.0039(6) 0.0135(6) -0.0015(6)
C10 0.0307(8) 0.0440(10) 0.0344(8) 0.0029(7) 0.0155(7) -0.0107(7)
C11 0.0456(10) 0.0319(8) 0.0253(7) 0.0016(6) 0.0136(7) -0.0145(7)
C12 0.0460(10) 0.0231(7) 0.0313(8) 0.0019(6) 0.0156(7) -0.0019(7)
C13 0.0290(7) 0.0254(7) 0.0258(7) 0.0011(5) 0.0121(6) -0.0002(6)
C14 0.0176(6) 0.0218(6) 0.0166(5) 0.0000(5) 0.0077(4) 0.0014(5)
C15 0.0410(9) 0.0253(7) 0.0186(6) 0.0013(5) 0.0073(6) 0.0045(6)
C16 0.0565(11) 0.0403(10) 0.0171(7) -0.0017(6) 0.0069(7) 0.0046(8)
C17 0.0432(10) 0.0400(9) 0.0257(7) -0.0130(7) 0.0107(7) -0.0010(7)
C18 0.0385(9) 0.0257(8) 0.0337(8) -0.0066(6) 0.0140(7) -0.0005(6)
C19 0.0276(7) 0.0243(7) 0.0241(6) 0.0004(5) 0.0103(5) 0.0008(6)
C20 0.0148(6) 0.0266(7) 0.0228(6) 0.0045(5) 0.0017(5) 0.0035(5)
C21 0.0270(8) 0.0295(8) 0.0470(10) 0.0083(7) 0.0030(7) 0.0076(6)
C22 0.0234(7) 0.0435(10) 0.0276(7) -0.0017(7) -0.0047(6) 0.0029(7)
C23 0.0154(7) 0.0665(12) 0.0337(8) 0.0123(8) 0.0060(6) 0.0091(7)
C24 0.0142(5) 0.0237(6) 0.0137(5) 0.0017(4) 0.0056(4) 0.0021(5)
C25 0.0195(6) 0.0257(7) 0.0156(5) 0.0028(5) 0.0078(5) 0.0038(5)
C26 0.0235(7) 0.0350(8) 0.0310(7) 0.0019(6) 0.0148(6) 0.0041(6)
C27 0.0367(9) 0.0451(10) 0.0482(10) 0.0073(8) 0.0306(8) 0.0131(8)
C28 0.0608(12) 0.0377(10) 0.0499(10) 0.0050(8) 0.0393(10) 0.0185(9)
C29 0.0546(11) 0.0268(8) 0.0430(9) -0.0033(7) 0.0273(8) 0.0033(8)
C30 0.0316(8) 0.0269(7) 0.0297(7) 0.0005(6) 0.0166(6) 0.0006(6)
C31 0.0190(6) 0.0246(7) 0.0209(6) 0.0039(5) 0.0092(5) 0.0041(5)
C32 0.0262(7) 0.0266(7) 0.0256(7) 0.0020(5) 0.0083(5) -0.0002(6)
C33 0.0361(9) 0.0263(8) 0.0439(9) 0.0018(7) 0.0099(7) -0.0027(7)
C34 0.0483(11) 0.0274(9) 0.0537(11) 0.0134(8) 0.0219(9) 0.0001(7)
C35 0.0531(11) 0.0388(10) 0.0354(9) 0.0178(7) 0.0220(8) 0.0076(8)
C36 0.0382(8) 0.0320(8) 0.0218(6) 0.0065(6) 0.0127(6) 0.0049(6)
C37 0.0319(8) 0.0248(8) 0.0421(9) 0.0025(6) 0.0150(7) 0.0107(6)
C38 0.0383(16) 0.0213(11) 0.0363(17) 0.0022(12) 0.0119(13) 0.0033(11)
C39 0.0374(15) 0.0305(14) 0.065(3) -0.005(2) 0.015(2) -0.0119(11)
C40 0.0229(8) 0.0326(9) 0.0639(12) 0.0080(8) 0.0150(8) -0.0043(6)
C41 0.0836(17) 0.0357(10) 0.0454(11) -0.0003(9) 0.0203(11) -0.0156(11)
C42 0.0546(13) 0.0502(12) 0.0559(12) -0.0189(10) 0.0267(10) -0.0268(10)
C43 0.0493(11) 0.0514(12) 0.0377(9) -0.0152(8) 0.0075(8) -0.0003(9)
C44 0.0694(15) 0.0545(13) 0.0362(9) -0.0019(8) 0.0287(10) -0.0026(11)
C45 0.0509(13) 0.0647(15) 0.0623(13) -0.0114(11) 0.0354(11) -0.0067(11)
C46 0.0529(13) 0.0501(13) 0.0536(12) -0.0067(10) 0.0083(10) 0.0105(10)
C381 0.065(4) 0.025(2) 0.043(3) -0.004(3) 0.016(3) 0.003(3)
C391 0.039(3) 0.024(2) 0.045(4) 0.000(3) 0.014(3) -0.010(2)

loop_
_atom_type_symbol
_atom_type_scat_dispersion_real
_atom_type_scat_dispersion_imag
_atom_type_scat_Cromer_Mann_a1
_atom_type_scat_Cromer_Mann_b1
_atom_type_scat_Cromer_Mann_a2
_atom_type_scat_Cromer_Mann_b2
_atom_type_scat_Cromer_Mann_a3
_atom_type_scat_Cromer_Mann_b3
_atom_type_scat_Cromer_Mann_a4
_atom_type_scat_Cromer_Mann_b4
_atom_type_scat_Cromer_Mann_c
_atom_type_scat_source
C 0.0033 0.0016 2.3100 20.8439 1.0200 10.2075 1.5886 0.5687 0.8650 51.6512 0.2156 'International Tables Vol C 4.2.6.8 and 6.1.1.4'
H 0.0000 0.0000 0.4930 10.5109 0.3229 26.1257 0.1402 3.1424 0.0408 57.7998 0.0030 'International Tables Vol C 4.2.6.8 and 6.1.1.4'
O 0.0106 0.0060 3.0485 13.2771 2.2868 5.7011 1.5463 0.3239 0.8670 32.9089 0.2508 'International Tables Vol C 4.2.6.8 and 6.1.1.4'
Cl 0.1484 0.1585 11.4604 0.0104 7.1964 1.1662 6.2556 18.5194 1.6455 47.7784 -9.5574 'International Tables Vol C 4.2.6.8 and 6.1.1.4'
Nb -2.0727 0.6215 17.6142 1.1887 12.0144 11.7660 4.0418 0.2048 3.5335 69.7957 3.7559 'International Tables Vol C 4.2.6.8 and 6.1.1.4'

loop_
_geom_angle_atom_site_label_1
_geom_angle_site_symmetry_1
_geom_angle_atom_site_label_2
_geom_angle_atom_site_label_3
_geom_angle_site_symmetry_3
_geom_angle
_geom_angle_publ_flag
O2 2_667 Nb1 Cl2 2_667 95.01(3) yes
O2 2_667 Nb1 O1 2_667 87.52(4) yes
Cl2 2_667 Nb1 O1 2_667 90.09(3) yes
O2 2_667 Nb1 Cl2 . 84.99(3) yes
Cl2 2_667 Nb1 Cl2 . 179.995 yes
O1 2_667 Nb1 Cl2 . 89.91(3) yes
O2 2_667 Nb1 O1 . 92.48(4) yes
Cl2 2_667 Nb1 O1 . 89.91(3) yes
O1 2_667 Nb1 O1 . 179.994 yes
Cl2 . Nb1 O1 . 90.09(3) yes
O2 2_667 Nb1 O2 . 179.995 yes
Cl2 2_667 Nb1 O2 . 84.99(3) yes
O1 2_667 Nb1 O2 . 92.48(4) yes
Cl2 . Nb1 O2 . 95.01(3) yes
O1 . Nb1 O2 . 87.52(4) yes
Nb1 . O1 C1 . 172.02(8) yes
Nb1 . O2 C37 . 125.10(9) yes
Nb1 . O2 C40 . 123.09(9) yes
C37 . O2 C40 . 109.99(12) yes
O1 . C1 C2 . 119.66(11) yes
O1 . C1 C6 . 120.35(10) yes
C2 . C1 C6 . 119.99(11) yes
C1 . C2 C3 . 118.72(11) yes
C1 . C2 C7 . 120.65(11) yes
C3 . C2 C7 . 120.63(10) yes
C2 . C3 C4 . 123.00(11) yes
C2 . C3 H31 . 118.4 no
C4 . C3 H31 . 118.6 no
C3 . C4 C5 . 116.73(11) yes
C3 . C4 C20 . 120.37(11) yes
C5 . C4 C20 . 122.82(12) yes
C4 . C5 C6 . 122.96(12) yes
C4 . C5 H51 . 118.6 no
C6 . C5 H51 . 118.4 no
C1 . C6 C5 . 118.57(11) yes
C1 . C6 C24 . 122.08(11) yes
C5 . C6 C24 . 119.34(11) yes
C2 . C7 C8 . 114.59(11) yes
C2 . C7 C14 . 111.79(10) yes
C8 . C7 C14 . 111.70(10) yes
C2 . C7 H71 . 105.6 no
C8 . C7 H71 . 106.4 no
C14 . C7 H71 . 106.1 no
C7 . C8 C9 . 117.54(12) yes
C7 . C8 C13 . 123.94(12) yes
C9 . C8 C13 . 118.48(13) yes
C8 . C9 C10 . 120.34(15) yes
C8 . C9 H91 . 119.8 no
C10 . C9 H91 . 119.9 no
C9 . C10 C11 . 120.47(15) yes
C9 . C10 H101 . 120.4 no
C11 . C10 H101 . 119.2 no
C10 . C11 C12 . 119.62(15) yes
C10 . C11 H111 . 119.6 no
C12 . C11 H111 . 120.8 no
C11 . C12 C13 . 120.36(15) yes
C11 . C12 H121 . 119.7 no
C13 . C12 H121 . 119.9 no
C12 . C13 C8 . 120.71(14) yes
C12 . C13 H131 . 120.5 no
C8 . C13 H131 . 118.7 no
C7 . C14 C15 . 122.93(12) yes
C7 . C14 C19 . 118.74(11) yes
C15 . C14 C19 . 118.32(13) yes
C14 . C15 C16 . 120.65(14) yes
C14 . C15 H151 . 119.7 no
C16 . C15 H151 . 119.6 no
C15 . C16 C17 . 120.25(15) yes
C15 . C16 H161 . 120.1 no
C17 . C16 H161 . 119.6 no
C16 . C17 C18 . 119.86(14) yes
C16 . C17 H171 . 119.9 no
C18 . C17 H171 . 120.1 no
C17 . C18 C19 . 119.73(15) yes
C17 . C18 H181 . 120.9 no
C19 . C18 H181 . 119.4 no
C18 . C19 C14 . 121.19(13) yes
C18 . C19 H191 . 119.6 no
C14 . C19 H191 . 119.2 no
C4 . C20 C21 . 108.28(12) yes
C4 . C20 C22 . 110.82(12) yes
C21 . C20 C22 . 108.30(13) yes
C4 . C20 C23 . 112.32(11) yes
C21 . C20 C23 . 108.55(14) yes
C22 . C20 C23 . 108.48(13) yes
C20 . C21 H211 . 110.0 no
C20 . C21 H212 . 110.5 no
H211 . C21 H212 . 109.6 no
C20 . C21 H213 . 109.2 no
H211 . C21 H213 . 108.5 no
H212 . C21 H213 . 109.0 no
C20 . C22 H221 . 111.2 no
C20 . C22 H222 . 110.6 no
H221 . C22 H222 . 108.7 no
C20 . C22 H223 . 110.3 no
H221 . C22 H223 . 108.0 no
H222 . C22 H223 . 107.9 no
C20 . C23 H231 . 109.7 no
C20 . C23 H232 . 109.6 no
H231 . C23 H232 . 109.0 no
C20 . C23 H233 . 109.5 no
H231 . C23 H233 . 109.6 no
H232 . C23 H233 . 109.3 no
C6 . C24 C25 . 110.04(10) yes
C6 . C24 C31 . 114.44(11) yes
C25 . C24 C31 . 112.09(10) yes
C6 . C24 H241 . 106.8 no
C25 . C24 H241 . 106.6 no
C31 . C24 H241 . 106.4 no
C24 . C25 C26 . 122.35(13) yes
C24 . C25 C30 . 119.22(12) yes
C26 . C25 C30 . 118.41(13) yes
C25 . C26 C27 . 120.54(15) yes
C25 . C26 H261 . 119.1 no
C27 . C26 H261 . 120.3 no
C26 . C27 C28 . 120.36(16) yes
C26 . C27 H271 . 119.1 no
C28 . C27 H271 . 120.6 no
C27 . C28 C29 . 119.70(15) yes
C27 . C28 H281 . 121.9 no
C29 . C28 H281 . 118.4 no
C28 . C29 C30 . 120.06(17) yes
C28 . C29 H291 . 120.1 no
C30 . C29 H291 . 119.8 no
C25 . C30 C29 . 120.90(15) yes
C25 . C30 H301 . 119.6 no
C29 . C30 H301 . 119.5 no
C24 . C31 C32 . 123.30(12) yes
C24 . C31 C36 . 118.62(13) yes
C32 . C31 C36 . 118.04(14) yes
C31 . C32 C33 . 121.27(14) yes
C31 . C32 H321 . 119.3 no
C33 . C32 H321 . 119.5 no
C32 . C33 C34 . 120.02(16) yes
C32 . C33 H331 . 119.9 no
C34 . C33 H331 . 120.1 no
C33 . C34 C35 . 119.55(16) yes
C33 . C34 H341 . 119.8 no
C35 . C34 H341 . 120.6 no
C34 . C35 C36 . 120.56(15) yes
C34 . C35 H351 . 120.0 no
C36 . C35 H351 . 119.5 no
C31 . C36 C35 . 120.55(15) yes
C31 . C36 H361 . 119.6 no
C35 . C36 H361 . 119.8 no
O2 . C37 C381 . 99.8(3) yes
O2 . C37 H373 . 111.8 no
C381 . C37 H373 . 112.2 no
O2 . C37 H374 . 111.9 no
C381 . C37 H374 . 111.8 no
H373 . C37 H374 . 109.1 no
C37 . C38 C39 . 102.1(3) yes
C37 . C38 H381 . 110.9 no
C39 . C38 H381 . 110.3 no
C37 . C38 H382 . 111.7 no
C39 . C38 H382 . 111.9 no
H381 . C38 H382 . 109.7 no
C38 . C39 C40 . 104.0(3) yes
C38 . C39 H391 . 109.7 no
C40 . C39 H391 . 112.3 no
C38 . C39 H392 . 107.9 no
C40 . C39 H392 . 112.5 no
H391 . C39 H392 . 110.1 no
O2 . C40 C391 . 110.7(4) yes
O2 . C40 H403 . 109.4 no
C391 . C40 H403 . 109.7 no
O2 . C40 H404 . 108.9 no
C391 . C40 H404 . 109.1 no
H403 . C40 H404 . 109.0 no
C42 . C41 C46 . 119.8(2) yes
C42 . C41 H411 . 118.9 no
C46 . C41 H411 . 121.3 no
C41 . C42 C43 . 119.7(2) yes
C41 . C42 H421 . 119.3 no
C43 . C42 H421 . 120.9 no
C42 . C43 C44 . 120.0(2) yes
C42 . C43 H431 . 119.6 no
C44 . C43 H431 . 120.4 no
C43 . C44 C45 . 120.2(2) yes
C43 . C44 H441 . 120.3 no
C45 . C44 H441 . 119.4 no
C44 . C45 C46 . 120.2(2) yes
C44 . C45 H451 . 119.8 no
C46 . C45 H451 . 119.9 no
C45 . C46 C41 . 120.0(2) yes
C45 . C46 H461 . 118.7 no
C41 . C46 H461 . 121.3 no
C37 . C381 C391 . 107.7(6) yes
C37 . C381 H3811 . 112.0 no
C391 . C381 H3811 . 109.1 no
C37 . C381 H3812 . 112.7 no
C391 . C381 H3812 . 107.9 no
H3811 . C381 H3812 . 107.4 no
C381 . C391 C40 . 98.4(6) yes
C381 . C391 H3911 . 112.5 no
C40 . C391 H3911 . 109.0 no
C381 . C391 H3912 . 116.7 no
C40 . C391 H3912 . 115.5 no
H3911 . C391 H3912 . 104.7 no

loop_
_geom_bond_atom_site_label_1
_geom_bond_atom_site_label_2
_geom_bond_site_symmetry_2
_geom_bond_distance
_geom_bond_publ_flag
Nb1 O2 2_667 2.1679(10) yes
Nb1 Cl2 2_667 2.4585(3) yes
Nb1 O1 2_667 1.9122(9) yes
Nb1 Cl2 . 2.4585(3) yes
Nb1 O1 . 1.9122(9) yes
Nb1 O2 . 2.1679(10) yes
O1 C1 . 1.3665(14) yes
O2 C37 . 1.4673(17) yes
O2 C40 . 1.4522(19) yes
C1 C2 . 1.4122(16) yes
C1 C6 . 1.4066(17) yes
C2 C3 . 1.3906(17) yes
C2 C7 . 1.5226(17) yes
C3 C4 . 1.3980(18) yes
C3 H31 . 0.951 no
C4 C5 . 1.3916(17) yes
C4 C20 . 1.5331(17) yes
C5 C6 . 1.4005(17) yes
C5 H51 . 0.955 no
C6 C24 . 1.5270(17) yes
C7 C8 . 1.5251(18) yes
C7 C14 . 1.5288(17) yes
C7 H71 . 0.956 no
C8 C9 . 1.399(2) yes
C8 C13 . 1.386(2) yes
C9 C10 . 1.390(2) yes
C9 H91 . 0.967 no
C10 C11 . 1.383(3) yes
C10 H101 . 0.965 no
C11 C12 . 1.373(3) yes
C11 H111 . 0.963 no
C12 C13 . 1.396(2) yes
C12 H121 . 0.962 no
C13 H131 . 0.958 no
C14 C15 . 1.3922(18) yes
C14 C19 . 1.387(2) yes
C15 C16 . 1.390(2) yes
C15 H151 . 0.949 no
C16 C17 . 1.380(3) yes
C16 H161 . 0.951 no
C17 C18 . 1.381(2) yes
C17 H171 . 0.955 no
C18 C19 . 1.392(2) yes
C18 H181 . 0.960 no
C19 H191 . 0.951 no
C20 C21 . 1.537(2) yes
C20 C22 . 1.535(2) yes
C20 C23 . 1.524(2) yes
C21 H211 . 0.952 no
C21 H212 . 0.946 no
C21 H213 . 0.959 no
C22 H221 . 0.954 no
C22 H222 . 0.956 no
C22 H223 . 0.963 no
C23 H231 . 0.951 no
C23 H232 . 0.954 no
C23 H233 . 0.948 no
C24 C25 . 1.5257(18) yes
C24 C31 . 1.5237(19) yes
C24 H241 . 0.954 no
C25 C26 . 1.3928(19) yes
C25 C30 . 1.390(2) yes
C26 C27 . 1.390(2) yes
C26 H261 . 0.950 no
C27 C28 . 1.376(3) yes
C27 H271 . 0.957 no
C28 C29 . 1.384(3) yes
C28 H281 . 0.966 no
C29 C30 . 1.387(2) yes
C29 H291 . 0.952 no
C30 H301 . 0.958 no
C31 C32 . 1.384(2) yes
C31 C36 . 1.4037(19) yes
C32 C33 . 1.395(2) yes
C32 H321 . 0.958 no
C33 C34 . 1.379(3) yes
C33 H331 . 0.956 no
C34 C35 . 1.383(3) yes
C34 H341 . 0.968 no
C35 C36 . 1.386(2) yes
C35 H351 . 0.954 no
C36 H361 . 0.956 no
C37 C381 . 1.563(8) yes
C37 H373 . 0.953 no
C37 H374 . 0.951 no
C38 C39 . 1.516(6) yes
C38 H381 . 0.961 no
C38 H382 . 0.937 no
C39 C40 . 1.545(5) yes
C39 H391 . 0.937 no
C39 H392 . 0.955 no
C40 C391 . 1.460(9) yes
C40 H403 . 0.949 no
C40 H404 . 0.956 no
C41 C42 . 1.376(3) yes
C41 C46 . 1.369(4) yes
C41 H411 . 0.949 no
C42 C43 . 1.379(3) yes
C42 H421 . 0.951 no
C43 C44 . 1.362(3) yes
C43 H431 . 0.955 no
C44 C45 . 1.365(3) yes
C44 H441 . 0.947 no
C45 C46 . 1.373(3) yes
C45 H451 . 0.955 no
C46 H461 . 0.951 no
C381 C391 . 1.516(13) yes
C381 H3811 . 0.970 no
C381 H3812 . 0.955 no
C391 H3911 . 1.023 no
C391 H3912 . 0.934 no
